data_2231950
loop_
_publ_author_name
'Takada, Teruhisa'
'Hijikata, Daichi'
'Okamoto, Akiko'
'Oike, Hideaki'
'Yonezawa, Noriyuki'

_publ_section_title
;
 1,2-Bis(benzyloxy)-1,2-bis(4-chlorophenyl)-3,8-dimethoxyacenaphthene
;
_journal_coeditor_code JH2320
_journal_issue 10
_journal_name_full 'Acta Crystallographica Section E'
_journal_page_first o2562
_journal_page_last o2563
_journal_paper_doi 10.1107/S1600536811035495
_journal_volume 67
_journal_year 2011
_chemical_formula_iupac 'C40 H32 Cl2 O4'
_chemical_formula_moiety 'C40 H32 Cl2 O4'
_chemical_formula_sum 'C40 H32 Cl2 O4'
_chemical_formula_weight 647.56
_chemical_name_systematic
;
1,2-Bis(benzyloxy)-1,2-bis(4-chlorophenyl)-3,8-dimethoxyacenaphthene
;
_space_group_IT_number 2
_symmetry_cell_setting triclinic
_symmetry_space_group_name_Hall '-P 1'
_symmetry_space_group_name_H-M 'P -1'
_atom_sites_solution_hydrogens geom
_atom_sites_solution_primary direct
_atom_sites_solution_secondary difmap
_audit_creation_method SHELXL-97
_cell_angle_alpha 102.3870(10)
_cell_angle_beta 104.8990(10)
_cell_angle_gamma 103.3060(10)
_cell_formula_units_Z 2
_cell_length_a 10.9773(2)
_cell_length_b 12.6514(2)
_cell_length_c 12.9171(2)
_cell_measurement_reflns_used 29110
_cell_measurement_temperature 193(2)
_cell_measurement_theta_max 68.23
_cell_measurement_theta_min 3.70
_cell_volume 1614.03(5)
_computing_cell_refinement 'PROCESS-AUTO (Rigaku, 1998)'
_computing_data_collection 'PROCESS-AUTO (Rigaku, 1998)'
_computing_data_reduction 'CrystalStructure (Rigaku/MSC, 2004)'
_computing_molecular_graphics 'ORTEPIII (Burnett & Johnson, 1996)'
_computing_publication_material 'SHELXL97 (Sheldrick, 2008)'
_computing_structure_refinement 'SHELXL97 (Sheldrick, 2008)'
_computing_structure_solution 'SIR2004 (Burla <i>et al.</i>, 2005)'
_diffrn_ambient_temperature 193(2)
_diffrn_detector_area_resol_mean 10.000
_diffrn_measured_fraction_theta_full 0.985
_diffrn_measured_fraction_theta_max 0.985
_diffrn_measurement_device_type 'Rigaku R-AXIS RAPID'
_diffrn_measurement_method \w
_diffrn_radiation_monochromator graphite
_diffrn_radiation_source 'rotating anode'
_diffrn_radiation_type CuK\a
_diffrn_radiation_wavelength 1.54187
_diffrn_reflns_av_R_equivalents 0.0605
_diffrn_reflns_av_sigmaI/netI 0.0236
_diffrn_reflns_limit_h_max 12
_diffrn_reflns_limit_h_min -13
_diffrn_reflns_limit_k_max 15
_diffrn_reflns_limit_k_min -15
_diffrn_reflns_limit_l_max 15
_diffrn_reflns_limit_l_min -15
_diffrn_reflns_number 30622
_diffrn_reflns_theta_full 68.24
_diffrn_reflns_theta_max 68.24
_diffrn_reflns_theta_min 3.70
_exptl_absorpt_coefficient_mu 2.145
_exptl_absorpt_correction_T_max 0.6736
_exptl_absorpt_correction_T_min 0.4135
_exptl_absorpt_correction_type numerical
_exptl_absorpt_process_details
;
(NUMABS; Higashi,1999)
;
_exptl_crystal_colour colorless
_exptl_crystal_density_diffrn 1.332
_exptl_crystal_density_method 'not measured'
_exptl_crystal_description block
_exptl_crystal_F_000 676
_exptl_crystal_size_max 0.50
_exptl_crystal_size_mid 0.30
_exptl_crystal_size_min 0.20
_refine_diff_density_max 0.430
_refine_diff_density_min -0.306
_refine_ls_extinction_coef 0.0082(4)
_refine_ls_extinction_expression Fc^*^=kFc[1+0.001xFc^2^\l^3^/sin(2\q)]^-1/4^
_refine_ls_extinction_method 'SHELXL97 (Sheldrick, 2008)'
_refine_ls_goodness_of_fit_ref 1.058
_refine_ls_hydrogen_treatment constr
_refine_ls_matrix_type full
_refine_ls_number_parameters 418
_refine_ls_number_reflns 5828
_refine_ls_number_restraints 0
_refine_ls_restrained_S_all 1.058
_refine_ls_R_factor_all 0.0387
_refine_ls_R_factor_gt 0.0374
_refine_ls_shift/su_max 0.002
_refine_ls_shift/su_mean 0.000
_refine_ls_structure_factor_coef Fsqd
_refine_ls_weighting_details 'calc w=1/[\s^2^(Fo^2^)+(0.0623P)^2^+0.4586P] where P=(Fo^2^+2Fc^2^)/3'
_refine_ls_weighting_scheme calc
_refine_ls_wR_factor_gt 0.1052
_refine_ls_wR_factor_ref 0.1067
_reflns_number_gt 5503
_reflns_number_total 5828
_reflns_threshold_expression I>2sigma(I)
_cod_data_source_file jh2320.cif
_cod_data_source_block I
_cod_original_cell_volume 1614.04(5)
_cod_database_code 2231950
_cod_database_fobs_code 2231950

loop_
_symmetry_equiv_pos_site_id
_symmetry_equiv_pos_as_xyz
1 +X,+Y,+Z
2 -X,-Y,-Z

loop_
_atom_site_type_symbol
_atom_site_label
_atom_site_fract_x
_atom_site_fract_y
_atom_site_fract_z
_atom_site_U_iso_or_equiv
_atom_site_adp_type
_atom_site_calc_flag
_atom_site_refinement_flags
_atom_site_occupancy
_atom_site_symmetry_multiplicity
Cl Cl1 1.11323(4) 0.16739(4) 0.15815(4) 0.05437(15) Uani d . 1 1
Cl Cl2 1.10086(4) 0.63681(3) 0.37022(3) 0.04790(14) Uani d . 1 1
O O1 0.49403(9) 0.07269(7) 0.17290(8) 0.0276(2) Uani d . 1 1
O O2 0.51556(9) 0.25848(8) 0.10705(7) 0.0285(2) Uani d . 1 1
O O3 0.70682(12) 0.05722(9) 0.43438(9) 0.0405(3) Uani d . 1 1
O O4 0.39937(12) 0.43218(10) 0.22526(10) 0.0437(3) Uani d . 1 1
C C1 0.59210(13) 0.17780(11) 0.36826(11) 0.0283(3) Uani d . 1 1
C C2 0.63214(15) 0.12827(12) 0.45074(12) 0.0328(3) Uani d . 1 1
C C3 0.59278(17) 0.15073(14) 0.54799(12) 0.0397(4) Uani d . 1 1
H H3 0.6227 0.1183 0.6059 0.048 Uiso calc R 1 1
C C4 0.51272(17) 0.21801(14) 0.55995(13) 0.0413(4) Uani d . 1 1
H H4 0.4864 0.2298 0.6250 0.050 Uiso calc R 1 1
C C5 0.46860(15) 0.27021(12) 0.47695(12) 0.0354(3) Uani d . 1 1
C C6 0.38935(16) 0.34403(13) 0.47836(14) 0.0409(4) Uani d . 1 1
H H6 0.3545 0.3588 0.5382 0.049 Uiso calc R 1 1
C C7 0.36209(16) 0.39443(13) 0.39523(14) 0.0403(4) Uani d . 1 1
H H7 0.3070 0.4423 0.3977 0.048 Uiso calc R 1 1
C C8 0.41422(14) 0.37692(12) 0.30514(13) 0.0337(3) Uani d . 1 1
C C9 0.48695(13) 0.30165(11) 0.29829(11) 0.0284(3) Uani d . 1 1
C C10 0.51254(13) 0.24915(11) 0.38316(11) 0.0293(3) Uani d . 1 1
C C11 0.60405(13) 0.16494(11) 0.25134(10) 0.0256(3) Uani d . 1 1
C C12 0.85295(14) 0.19940(12) 0.31986(12) 0.0317(3) Uani d . 1 1
H H12 0.8545 0.2269 0.3948 0.038 Uiso calc R 1 1
C C13 0.73237(13) 0.15671(11) 0.23323(11) 0.0262(3) Uani d . 1 1
C C14 0.97044(14) 0.20211(13) 0.29780(13) 0.0367(3) Uani d . 1 1
H H14 1.0524 0.2308 0.3570 0.044 Uiso calc R 1 1
C C15 0.96649(14) 0.16232(12) 0.18812(13) 0.0347(3) Uani d . 1 1
C C16 0.84865(15) 0.11863(12) 0.10077(12) 0.0330(3) Uani d . 1 1
H H16 0.8476 0.0912 0.0260 0.040 Uiso calc R 1 1
C C17 0.73205(14) 0.11564(12) 0.12420(11) 0.0295(3) Uani d . 1 1
H H17 0.6503 0.0850 0.0648 0.035 Uiso calc R 1 1
C C18 0.57022(13) 0.27657(11) 0.22371(11) 0.0263(3) Uani d . 1 1
C C19 0.69953(13) 0.37403(11) 0.26034(11) 0.0270(3) Uani d . 1 1
C C20 0.75744(14) 0.44304(11) 0.37078(11) 0.0295(3) Uani d . 1 1
H H20 0.7123 0.4341 0.4235 0.035 Uiso calc R 1 1
C C21 0.87998(15) 0.52457(12) 0.40500(12) 0.0329(3) Uani d . 1 1
H H21 0.9185 0.5711 0.4804 0.039 Uiso calc R 1 1
C C22 0.94520(14) 0.53719(12) 0.32793(12) 0.0337(3) Uani d . 1 1
C C23 0.88904(15) 0.47151(13) 0.21747(12) 0.0358(3) Uani d . 1 1
H H23 0.9340 0.4816 0.1649 0.043 Uiso calc R 1 1
C C24 0.76659(14) 0.39090(12) 0.18422(12) 0.0319(3) Uani d . 1 1
H H24 0.7275 0.3462 0.1081 0.038 Uiso calc R 1 1
C C25 0.77576(19) 0.02741(16) 0.52774(14) 0.0494(4) Uani d . 1 1
H H25A 0.8308 0.0966 0.5881 0.059 Uiso calc R 1 1
H H25B 0.8320 -0.0168 0.5052 0.059 Uiso calc R 1 1
H H25C 0.7119 -0.0181 0.5541 0.059 Uiso calc R 1 1
C C26 0.3045(2) 0.49310(18) 0.2163(2) 0.0608(5) Uani d . 1 1
H H26A 0.2179 0.4423 0.2075 0.073 Uiso calc R 1 1
H H26B 0.2984 0.5218 0.1511 0.073 Uiso calc R 1 1
H H26C 0.3319 0.5570 0.2842 0.073 Uiso calc R 1 1
C C27 0.49115(14) -0.03802(11) 0.18391(12) 0.0310(3) Uani d . 1 1
H H27A 0.5499 -0.0313 0.2589 0.037 Uiso calc R 1 1
H H27B 0.5234 -0.0781 0.1270 0.037 Uiso calc R 1 1
C C28 0.35182(14) -0.10438(11) 0.16839(11) 0.0281(3) Uani d . 1 1
C C29 0.26258(15) -0.05050(13) 0.19605(12) 0.0330(3) Uani d . 1 1
H H29 0.2898 0.0298 0.2259 0.040 Uiso calc R 1 1
C C30 0.13410(16) -0.11310(15) 0.18040(13) 0.0405(4) Uani d . 1 1
H H30 0.0738 -0.0754 0.1991 0.049 Uiso calc R 1 1
C C31 0.09343(17) -0.23016(15) 0.13764(15) 0.0476(4) Uani d . 1 1
H H31 0.0054 -0.2729 0.1265 0.057 Uiso calc R 1 1
C C32 0.18202(18) -0.28417(14) 0.11136(15) 0.0476(4) Uani d . 1 1
H H32 0.1549 -0.3646 0.0830 0.057 Uiso calc R 1 1
C C33 0.31026(16) -0.22221(12) 0.12593(13) 0.0366(3) Uani d . 1 1
H H33 0.3700 -0.2604 0.1068 0.044 Uiso calc R 1 1
C C34 0.37626(13) 0.20801(12) 0.05308(12) 0.0322(3) Uani d . 1 1
H H34A 0.3278 0.2371 0.1019 0.039 Uiso calc R 1 1
H H34B 0.3530 0.1246 0.0382 0.039 Uiso calc R 1 1
C C35 0.33847(13) 0.23730(12) -0.05534(12) 0.0290(3) Uani d . 1 1
C C36 0.23404(15) 0.16125(14) -0.14550(13) 0.0390(3) Uani d . 1 1
H H36 0.1883 0.0911 -0.1383 0.047 Uiso calc R 1 1
C C37 0.19564(18) 0.18624(17) -0.24597(15) 0.0508(4) Uani d . 1 1
H H37 0.1233 0.1337 -0.3068 0.061 Uiso calc R 1 1
C C38 0.26201(19) 0.28700(18) -0.25794(15) 0.0533(5) Uani d . 1 1
H H38 0.2359 0.3039 -0.3270 0.064 Uiso calc R 1 1
C C39 0.3665(2) 0.36332(17) -0.16918(18) 0.0548(5) Uani d . 1 1
H H39 0.4127 0.4328 -0.1772 0.066 Uiso calc R 1 1
C C40 0.40430(17) 0.33878(14) -0.06819(15) 0.0421(4) Uani d . 1 1
H H40 0.4760 0.3920 -0.0072 0.051 Uiso calc R 1 1

loop_
_atom_site_aniso_label
_atom_site_aniso_U_11
_atom_site_aniso_U_22
_atom_site_aniso_U_33
_atom_site_aniso_U_12
_atom_site_aniso_U_13
_atom_site_aniso_U_23
Cl1 0.0299(2) 0.0611(3) 0.0746(3) 0.01170(18) 0.0276(2) 0.0141(2)
Cl2 0.0353(2) 0.0478(2) 0.0438(2) -0.01135(17) 0.00949(17) 0.00916(17)
O1 0.0228(5) 0.0269(5) 0.0287(5) 0.0040(4) 0.0044(4) 0.0078(4)
O2 0.0223(5) 0.0362(5) 0.0248(5) 0.0045(4) 0.0066(4) 0.0106(4)
O3 0.0484(7) 0.0467(6) 0.0331(5) 0.0200(5) 0.0126(5) 0.0194(5)
O4 0.0443(6) 0.0435(6) 0.0565(7) 0.0224(5) 0.0227(5) 0.0232(5)
C1 0.0249(7) 0.0301(6) 0.0269(7) 0.0019(5) 0.0100(5) 0.0072(5)
C2 0.0330(7) 0.0331(7) 0.0287(7) 0.0028(6) 0.0095(6) 0.0100(6)
C3 0.0453(9) 0.0429(8) 0.0285(7) 0.0043(7) 0.0130(6) 0.0140(6)
C4 0.0463(9) 0.0443(8) 0.0305(7) 0.0018(7) 0.0203(7) 0.0080(6)
C5 0.0343(8) 0.0344(7) 0.0330(7) 0.0001(6) 0.0172(6) 0.0042(6)
C6 0.0388(8) 0.0399(8) 0.0418(8) 0.0051(7) 0.0234(7) 0.0021(7)
C7 0.0337(8) 0.0353(7) 0.0509(9) 0.0093(6) 0.0205(7) 0.0031(7)
C8 0.0285(7) 0.0303(7) 0.0397(8) 0.0047(6) 0.0127(6) 0.0072(6)
C9 0.0233(6) 0.0287(6) 0.0296(7) 0.0028(5) 0.0099(5) 0.0052(5)
C10 0.0252(7) 0.0285(6) 0.0289(7) 0.0000(5) 0.0103(5) 0.0045(5)
C11 0.0230(6) 0.0280(6) 0.0234(6) 0.0041(5) 0.0068(5) 0.0077(5)
C12 0.0279(7) 0.0360(7) 0.0269(7) 0.0068(6) 0.0054(6) 0.0078(6)
C13 0.0242(7) 0.0271(6) 0.0264(6) 0.0055(5) 0.0075(5) 0.0094(5)
C14 0.0232(7) 0.0399(8) 0.0394(8) 0.0052(6) 0.0031(6) 0.0094(6)
C15 0.0254(7) 0.0350(7) 0.0475(8) 0.0089(6) 0.0166(6) 0.0139(6)
C16 0.0321(7) 0.0364(7) 0.0329(7) 0.0090(6) 0.0152(6) 0.0106(6)
C17 0.0257(7) 0.0346(7) 0.0262(6) 0.0061(5) 0.0069(5) 0.0095(5)
C18 0.0237(6) 0.0293(6) 0.0255(6) 0.0062(5) 0.0083(5) 0.0087(5)
C19 0.0247(7) 0.0280(6) 0.0286(6) 0.0065(5) 0.0085(5) 0.0104(5)
C20 0.0297(7) 0.0309(7) 0.0284(7) 0.0071(6) 0.0114(6) 0.0090(5)
C21 0.0326(7) 0.0310(7) 0.0295(7) 0.0046(6) 0.0068(6) 0.0067(6)
C22 0.0273(7) 0.0315(7) 0.0361(7) 0.0006(6) 0.0068(6) 0.0109(6)
C23 0.0326(8) 0.0403(8) 0.0335(7) 0.0031(6) 0.0140(6) 0.0135(6)
C24 0.0305(7) 0.0349(7) 0.0273(7) 0.0039(6) 0.0093(6) 0.0092(6)
C25 0.0537(10) 0.0538(10) 0.0401(9) 0.0176(8) 0.0058(8) 0.0224(8)
C26 0.0599(12) 0.0563(11) 0.0831(14) 0.0353(10) 0.0266(11) 0.0307(10)
C27 0.0268(7) 0.0288(7) 0.0348(7) 0.0087(5) 0.0066(6) 0.0079(6)
C28 0.0288(7) 0.0323(7) 0.0225(6) 0.0071(6) 0.0063(5) 0.0115(5)
C29 0.0328(8) 0.0370(7) 0.0301(7) 0.0097(6) 0.0115(6) 0.0107(6)
C30 0.0335(8) 0.0534(9) 0.0399(8) 0.0117(7) 0.0176(7) 0.0189(7)
C31 0.0348(8) 0.0531(10) 0.0529(10) -0.0003(7) 0.0148(7) 0.0258(8)
C32 0.0456(10) 0.0338(8) 0.0556(10) -0.0004(7) 0.0111(8) 0.0171(7)
C33 0.0385(8) 0.0324(7) 0.0375(8) 0.0090(6) 0.0094(6) 0.0122(6)
C34 0.0227(7) 0.0374(7) 0.0328(7) 0.0023(6) 0.0065(6) 0.0130(6)
C35 0.0245(7) 0.0326(7) 0.0339(7) 0.0117(5) 0.0110(6) 0.0123(6)
C36 0.0315(8) 0.0426(8) 0.0396(8) 0.0075(6) 0.0057(6) 0.0159(7)
C37 0.0410(9) 0.0684(11) 0.0380(9) 0.0157(8) 0.0026(7) 0.0182(8)
C38 0.0527(11) 0.0813(13) 0.0447(9) 0.0325(10) 0.0188(8) 0.0392(9)
C39 0.0545(11) 0.0576(11) 0.0680(12) 0.0182(9) 0.0243(9) 0.0425(10)
C40 0.0414(9) 0.0371(8) 0.0464(9) 0.0072(7) 0.0110(7) 0.0183(7)

loop_
_atom_type_symbol
_atom_type_description
_atom_type_scat_dispersion_real
_atom_type_scat_dispersion_imag
_atom_type_scat_source
C C 0.0181 0.0091 'International Tables Vol C Tables 4.2.6.8 and 6.1.1.4'
H H 0.0000 0.0000 'International Tables Vol C Tables 4.2.6.8 and 6.1.1.4'
Cl Cl 0.3639 0.7018 'International Tables Vol C Tables 4.2.6.8 and 6.1.1.4'
O O 0.0492 0.0322 'International Tables Vol C Tables 4.2.6.8 and 6.1.1.4'

loop_
_geom_angle_atom_site_label_1
_geom_angle_atom_site_label_2
_geom_angle_atom_site_label_3
_geom_angle
C27 O1 C11 115.90(10)
C18 O2 C34 119.75(10)
C2 O3 C25 118.69(13)
C8 O4 C26 118.61(14)
C2 C1 C10 118.46(13)
C2 C1 C11 133.47(13)
C10 C1 C11 107.80(11)
O3 C2 C1 118.01(13)
O3 C2 C3 122.65(13)
C1 C2 C3 119.32(14)
C4 C3 C2 121.51(14)
C4 C3 H3 119.2
C2 C3 H3 119.2
C3 C4 C5 121.07(14)
C3 C4 H4 119.5
C5 C4 H4 119.5
C10 C5 C4 116.08(14)
C10 C5 C6 116.03(14)
C4 C5 C6 127.84(14)
C7 C6 C5 121.22(14)
C7 C6 H6 119.4
C5 C6 H6 119.4
C6 C7 C8 121.50(14)
C6 C7 H7 119.3
C8 C7 H7 119.3
O4 C8 C9 117.19(13)
O4 C8 C7 123.92(14)
C9 C8 C7 118.88(14)
C8 C9 C10 118.99(13)
C8 C9 C18 131.49(13)
C10 C9 C18 108.56(12)
C9 C10 C1 113.21(12)
C9 C10 C5 123.21(14)
C1 C10 C5 123.50(13)
O1 C11 C13 111.10(10)
O1 C11 C1 108.72(10)
C13 C11 C1 119.20(11)
O1 C11 C18 103.24(9)
C13 C11 C18 111.09(10)
C1 C11 C18 102.01(10)
C14 C12 C13 120.71(13)
C14 C12 H12 119.6
C13 C12 H12 119.6
C17 C13 C12 118.78(13)
C17 C13 C11 118.42(11)
C12 C13 C11 122.46(12)
C15 C14 C12 118.91(13)
C15 C14 H14 120.5
C12 C14 H14 120.5
C16 C15 C14 121.71(13)
C16 C15 Cl1 118.59(12)
C14 C15 Cl1 119.70(12)
C15 C16 C17 118.71(13)
C15 C16 H16 120.6
C17 C16 H16 120.6
C16 C17 C13 121.17(13)
C16 C17 H17 119.4
C13 C17 H17 119.4
O2 C18 C9 118.69(11)
O2 C18 C19 104.84(10)
C9 C18 C19 110.59(11)
O2 C18 C11 111.71(10)
C9 C18 C11 101.83(10)
C19 C18 C11 109.05(10)
C24 C19 C20 118.16(13)
C24 C19 C18 120.05(12)
C20 C19 C18 121.67(12)
C21 C20 C19 121.12(13)
C21 C20 H20 119.4
C19 C20 H20 119.4
C22 C21 C20 119.19(13)
C22 C21 H21 120.4
C20 C21 H21 120.4
C23 C22 C21 120.94(13)
C23 C22 Cl2 119.27(12)
C21 C22 Cl2 119.79(11)
C22 C23 C24 119.35(14)
C22 C23 H23 120.3
C24 C23 H23 120.3
C23 C24 C19 121.21(13)
C23 C24 H24 119.4
C19 C24 H24 119.4
O3 C25 H25A 109.5
O3 C25 H25B 109.5
H25A C25 H25B 109.5
O3 C25 H25C 109.5
H25A C25 H25C 109.5
H25B C25 H25C 109.5
O4 C26 H26A 109.5
O4 C26 H26B 109.5
H26A C26 H26B 109.5
O4 C26 H26C 109.5
H26A C26 H26C 109.5
H26B C26 H26C 109.5
O1 C27 C28 109.42(11)
O1 C27 H27A 109.8
C28 C27 H27A 109.8
O1 C27 H27B 109.8
C28 C27 H27B 109.8
H27A C27 H27B 108.2
C29 C28 C33 118.75(14)
C29 C28 C27 121.35(12)
C33 C28 C27 119.90(13)
C30 C29 C28 120.52(14)
C30 C29 H29 119.7
C28 C29 H29 119.7
C31 C30 C29 120.34(16)
C31 C30 H30 119.8
C29 C30 H30 119.8
C32 C31 C30 119.38(15)
C32 C31 H31 120.3
C30 C31 H31 120.3
C31 C32 C33 120.65(15)
C31 C32 H32 119.7
C33 C32 H32 119.7
C32 C33 C28 120.34(15)
C32 C33 H33 119.8
C28 C33 H33 119.8
O2 C34 C35 108.48(11)
O2 C34 H34A 110.0
C35 C34 H34A 110.0
O2 C34 H34B 110.0
C35 C34 H34B 110.0
H34A C34 H34B 108.4
C36 C35 C40 118.50(14)
C36 C35 C34 119.35(13)
C40 C35 C34 122.14(13)
C37 C36 C35 120.80(15)
C37 C36 H36 119.6
C35 C36 H36 119.6
C38 C37 C36 120.20(17)
C38 C37 H37 119.9
C36 C37 H37 119.9
C37 C38 C39 119.70(15)
C37 C38 H38 120.2
C39 C38 H38 120.2
C38 C39 C40 120.14(16)
C38 C39 H39 119.9
C40 C39 H39 119.9
C35 C40 C39 120.66(16)
C35 C40 H40 119.7
C39 C40 H40 119.7

loop_
_geom_bond_atom_site_label_1
_geom_bond_atom_site_label_2
_geom_bond_distance
Cl1 C15 1.7414(15)
Cl2 C22 1.7435(14)
O1 C27 1.4320(16)
O1 C11 1.4359(15)
O2 C18 1.4167(15)
O2 C34 1.4295(16)
O3 C2 1.3680(19)
O3 C25 1.4235(18)
O4 C8 1.3621(19)
O4 C26 1.428(2)
C1 C2 1.376(2)
C1 C10 1.410(2)
C1 C11 1.5267(18)
C2 C3 1.424(2)
C3 C4 1.371(2)
C3 H3 0.9500
C4 C5 1.416(2)
C4 H4 0.9500
C5 C10 1.412(2)
C5 C6 1.416(2)
C6 C7 1.366(2)
C6 H6 0.9500
C7 C8 1.422(2)
C7 H7 0.9500
C8 C9 1.379(2)
C9 C10 1.4006(19)
C9 C18 1.5230(19)
C11 C13 1.5089(18)
C11 C18 1.6277(18)
C12 C14 1.385(2)
C12 C13 1.3949(18)
C12 H12 0.9500
C13 C17 1.3913(19)
C14 C15 1.384(2)
C14 H14 0.9500
C15 C16 1.380(2)
C16 C17 1.383(2)
C16 H16 0.9500
C17 H17 0.9500
C18 C19 1.5355(18)
C19 C24 1.394(2)
C19 C20 1.3947(19)
C20 C21 1.389(2)
C20 H20 0.9500
C21 C22 1.382(2)
C21 H21 0.9500
C22 C23 1.382(2)
C23 C24 1.384(2)
C23 H23 0.9500
C24 H24 0.9500
C25 H25A 0.9800
C25 H25B 0.9800
C25 H25C 0.9800
C26 H26A 0.9800
C26 H26B 0.9800
C26 H26C 0.9800
C27 C28 1.5044(19)
C27 H27A 0.9900
C27 H27B 0.9900
C28 C29 1.391(2)
C28 C33 1.392(2)
C29 C30 1.388(2)
C29 H29 0.9500
C30 C31 1.384(2)
C30 H30 0.9500
C31 C32 1.380(3)
C31 H31 0.9500
C32 C33 1.387(2)
C32 H32 0.9500
C33 H33 0.9500
C34 C35 1.5050(19)
C34 H34A 0.9900
C34 H34B 0.9900
C35 C36 1.386(2)
C35 C40 1.387(2)
C36 C37 1.385(2)
C36 H36 0.9500
C37 C38 1.376(3)
C37 H37 0.9500
C38 C39 1.379(3)
C38 H38 0.9500
C39 C40 1.387(2)
C39 H39 0.9500
C40 H40 0.9500

loop_
_geom_hbond_atom_site_label_D
_geom_hbond_atom_site_label_H
_geom_hbond_atom_site_label_A
_geom_hbond_site_symmetry_A
_geom_hbond_distance_DH
_geom_hbond_distance_HA
_geom_hbond_distance_DA
_geom_hbond_angle_DHA
_geom_hbond_publ_flag
C34 H34A Cl1 1_455 0.99 2.66 3.4748(16) 140 y
C16 H16 Cg6 2_655 0.95 2.70 3.3962(16) 131 y

loop_
_geom_torsion_atom_site_label_1
_geom_torsion_atom_site_label_2
_geom_torsion_atom_site_label_3
_geom_torsion_atom_site_label_4
_geom_torsion
C25 O3 C2 C1 164.83(14)
C25 O3 C2 C3 -16.4(2)
C10 C1 C2 O3 178.58(12)
C11 C1 C2 O3 5.4(2)
C10 C1 C2 C3 -0.2(2)
C11 C1 C2 C3 -173.39(14)
O3 C2 C3 C4 -176.86(14)
C1 C2 C3 C4 1.9(2)
C2 C3 C4 C5 -1.6(2)
C3 C4 C5 C10 -0.4(2)
C3 C4 C5 C6 -178.05(15)
C10 C5 C6 C7 -2.3(2)
C4 C5 C6 C7 175.37(15)
C5 C6 C7 C8 -1.3(2)
C26 O4 C8 C9 167.89(15)
C26 O4 C8 C7 -13.6(2)
C6 C7 C8 O4 -174.33(14)
C6 C7 C8 C9 4.1(2)
O4 C8 C9 C10 175.50(12)
C7 C8 C9 C10 -3.1(2)
O4 C8 C9 C18 8.1(2)
C7 C8 C9 C18 -170.44(14)
C8 C9 C10 C1 -177.65(12)
C18 C9 C10 C1 -7.61(15)
C8 C9 C10 C5 -0.7(2)
C18 C9 C10 C5 169.36(12)
C2 C1 C10 C9 175.18(12)
C11 C1 C10 C9 -10.03(15)
C2 C1 C10 C5 -1.8(2)
C11 C1 C10 C5 173.01(12)
C4 C5 C10 C9 -174.59(13)
C6 C5 C10 C9 3.4(2)
C4 C5 C10 C1 2.1(2)
C6 C5 C10 C1 -179.96(13)
C27 O1 C11 C13 65.90(14)
C27 O1 C11 C1 -67.17(14)
C27 O1 C11 C18 -174.96(10)
C2 C1 C11 O1 86.75(17)
C10 C1 C11 O1 -86.93(12)
C2 C1 C11 C13 -41.9(2)
C10 C1 C11 C13 144.40(12)
C2 C1 C11 C18 -164.62(15)
C10 C1 C11 C18 21.69(13)
C14 C12 C13 C17 0.7(2)
C14 C12 C13 C11 -172.46(13)
O1 C11 C13 C17 35.72(15)
C1 C11 C13 C17 163.29(12)
C18 C11 C13 C17 -78.61(14)
O1 C11 C13 C12 -151.08(12)
C1 C11 C13 C12 -23.51(18)
C18 C11 C13 C12 94.59(14)
C13 C12 C14 C15 0.4(2)
C12 C14 C15 C16 -1.0(2)
C12 C14 C15 Cl1 178.80(11)
C14 C15 C16 C17 0.5(2)
Cl1 C15 C16 C17 -179.31(11)
C15 C16 C17 C13 0.7(2)
C12 C13 C17 C16 -1.2(2)
C11 C13 C17 C16 172.21(12)
C34 O2 C18 C9 -31.50(16)
C34 O2 C18 C19 -155.53(11)
C34 O2 C18 C11 86.51(14)
C8 C9 C18 O2 -48.2(2)
C10 C9 C18 O2 143.42(12)
C8 C9 C18 C19 72.93(18)
C10 C9 C18 C19 -95.42(12)
C8 C9 C18 C11 -171.29(14)
C10 C9 C18 C11 20.36(13)
O1 C11 C18 O2 -39.72(13)
C13 C11 C18 O2 79.42(13)
C1 C11 C18 O2 -152.50(10)
O1 C11 C18 C9 87.97(11)
C13 C11 C18 C9 -152.88(10)
C1 C11 C18 C9 -24.81(12)
O1 C11 C18 C19 -155.13(10)
C13 C11 C18 C19 -35.98(14)
C1 C11 C18 C19 92.09(12)
O2 C18 C19 C24 -27.44(16)
C9 C18 C19 C24 -156.49(12)
C11 C18 C19 C24 92.32(14)
O2 C18 C19 C20 156.65(12)
C9 C18 C19 C20 27.60(17)
C11 C18 C19 C20 -83.59(15)
C24 C19 C20 C21 -1.5(2)
C18 C19 C20 C21 174.45(12)
C19 C20 C21 C22 0.0(2)
C20 C21 C22 C23 1.3(2)
C20 C21 C22 Cl2 -178.48(11)
C21 C22 C23 C24 -1.0(2)
Cl2 C22 C23 C24 178.78(12)
C22 C23 C24 C19 -0.6(2)
C20 C19 C24 C23 1.8(2)
C18 C19 C24 C23 -174.20(13)
C11 O1 C27 C28 138.79(11)
O1 C27 C28 C29 -29.00(17)
O1 C27 C28 C33 151.23(12)
C33 C28 C29 C30 -0.7(2)
C27 C28 C29 C30 179.54(13)
C28 C29 C30 C31 0.4(2)
C29 C30 C31 C32 0.4(2)
C30 C31 C32 C33 -0.9(3)
C31 C32 C33 C28 0.6(2)
C29 C28 C33 C32 0.2(2)
C27 C28 C33 C32 179.96(14)
C18 O2 C34 C35 159.31(11)
O2 C34 C35 C36 148.56(13)
O2 C34 C35 C40 -31.88(19)
C40 C35 C36 C37 -0.4(2)
C34 C35 C36 C37 179.15(15)
C35 C36 C37 C38 0.7(3)
C36 C37 C38 C39 -0.4(3)
C37 C38 C39 C40 -0.2(3)
C36 C35 C40 C39 -0.1(2)
C34 C35 C40 C39 -179.71(16)
C38 C39 C40 C35 0.5(3)
